data_7052921
loop_
_publ_author_name
'Hofmann, Katja'
'Brumm, Susann'
'Mende, Carola'
'Nagel, Kevin'
'Seifert, Andreas'
'Roth, Isabelle'
'Schaarschmidt, Dieter'
'Lang, Heinrich'
'Spange, Stefan'

_publ_section_title
;
 Solvatochromism and acidochromism of azobenzene-functionalized poly(vinyl
 amines)
;
_journal_issue 8
_journal_name_full 'New Journal of Chemistry'
_journal_page_first 1655
_journal_paper_doi 10.1039/c2nj40313g
_journal_volume 36
_journal_year 2012
_chemical_formula_moiety 'C15 H14 N6 O6'
_chemical_formula_sum 'C15 H14 N6 O6'
_chemical_formula_weight 374.32
_chemical_name_systematic
;
?
;
_space_group_IT_number 5
_symmetry_cell_setting monoclinic
_symmetry_space_group_name_Hall 'C 2y'
_symmetry_space_group_name_H-M 'C 1 2 1'
_atom_sites_solution_hydrogens geom
_atom_sites_solution_primary direct
_atom_sites_solution_secondary difmap
_audit_creation_method SHELXL-97
_cell_angle_alpha 90.00
_cell_angle_beta 90.160(3)
_cell_angle_gamma 90.00
_cell_formula_units_Z 8
_cell_length_a 13.8296(5)
_cell_length_b 6.6323(2)
_cell_length_c 35.6388(12)
_cell_measurement_reflns_used 7629
_cell_measurement_temperature 100
_cell_measurement_theta_max 66.7321
_cell_measurement_theta_min 3.7232
_cell_volume 3268.85(19)
_computing_cell_refinement
;
CrysAlis RED, Oxford Diffraction Ltd.,
Version 1.171.32.37 (release 24-10-2008 CrysAlis171 .NET)
(compiled Oct 24 2008,09:44:38)
;
_computing_data_collection
;
CrysAlis CCD, Oxford Diffraction Ltd.,
Version 1.171.32.37 (release 24-10-2008 CrysAlis171 .NET)
(compiled Oct 24 2008,09:44:38)
;
_computing_data_reduction
;
CrysAlis RED, Oxford Diffraction Ltd.,
Version 1.171.32.37 (release 24-10-2008 CrysAlis171 .NET)
(compiled Oct 24 2008,09:44:38)
;
_computing_structure_refinement 'SHELXL-97 (Sheldrick, 1997)'
_computing_structure_solution 'SHELXS-97 (Sheldrick, 1997)'
_diffrn_ambient_temperature 100
_diffrn_measured_fraction_theta_full 0.969
_diffrn_measured_fraction_theta_max 0.969
_diffrn_measurement_device_type 'Oxford Gemini S'
_diffrn_measurement_method '\w scans'
_diffrn_radiation_monochromator graphite
_diffrn_radiation_source 'fine-focus sealed tube'
_diffrn_radiation_type CuK\a
_diffrn_radiation_wavelength 1.54184
_diffrn_reflns_av_R_equivalents 0.0268
_diffrn_reflns_av_sigmaI/netI 0.0195
_diffrn_reflns_limit_h_max 15
_diffrn_reflns_limit_h_min -15
_diffrn_reflns_limit_k_max 6
_diffrn_reflns_limit_k_min -7
_diffrn_reflns_limit_l_max 41
_diffrn_reflns_limit_l_min -41
_diffrn_reflns_number 10647
_diffrn_reflns_theta_full 62.49
_diffrn_reflns_theta_max 62.49
_diffrn_reflns_theta_min 3.72
_diffrn_standards_decay_% 0
_diffrn_standards_interval_count 50
_diffrn_standards_interval_time 10
_diffrn_standards_number 2
_exptl_absorpt_coefficient_mu 1.033
_exptl_absorpt_correction_T_max 1.00000
_exptl_absorpt_correction_T_min 0.82244
_exptl_absorpt_correction_type multi-scan
_exptl_absorpt_process_details
;
CrysAlis RED, Oxford Diffraction Ltd.,
Version 1.171.32.37 (release 24-10-2008 CrysAlis171 .NET)
(compiled Oct 24 2008,09:44:38)
Empirical absorption correction using spherical harmonics,
implemented in SCALE3 ABSPACK scaling algorithm.
;
_exptl_crystal_colour red
_exptl_crystal_density_diffrn 1.521
_exptl_crystal_density_method 'not measured'
_exptl_crystal_description needle
_exptl_crystal_F_000 1552
_exptl_crystal_size_max 0.40
_exptl_crystal_size_mid 0.06
_exptl_crystal_size_min 0.04
_refine_diff_density_max 0.158
_refine_diff_density_min -0.204
_refine_diff_density_rms 0.048
_refine_ls_abs_structure_details 'Flack H D (1983), Acta Cryst. A39, 876-881'
_refine_ls_abs_structure_Flack 0.34(13)
_refine_ls_extinction_method none
_refine_ls_goodness_of_fit_ref 0.995
_refine_ls_hydrogen_treatment mixed
_refine_ls_matrix_type full
_refine_ls_number_parameters 495
_refine_ls_number_reflns 3970
_refine_ls_number_restraints 1
_refine_ls_restrained_S_all 0.995
_refine_ls_R_factor_all 0.0325
_refine_ls_R_factor_gt 0.0283
_refine_ls_shift/su_max 0.002
_refine_ls_shift/su_mean 0.000
_refine_ls_structure_factor_coef Fsqd
_refine_ls_weighting_details 'calc w=1/[\s^2^(Fo^2^)+(0.0504P)^2^+0.0000P] where P=(Fo^2^+2Fc^2^)/3'
_refine_ls_weighting_scheme calc
_refine_ls_wR_factor_gt 0.0673
_refine_ls_wR_factor_ref 0.0683
_reflns_number_gt 3544
_reflns_number_total 3970
_reflns_threshold_expression >2sigma(I)
_cod_data_source_file c2nj40313g.txt
_cod_data_source_block exp_049
_cod_original_sg_symbol_H-M C2
_cod_database_code 7052921

loop_
_symmetry_equiv_pos_as_xyz
'x, y, z'
'-x, y, -z'
'x+1/2, y+1/2, z'
'-x+1/2, y+1/2, -z'

loop_
_atom_site_label
_atom_site_type_symbol
_atom_site_fract_x
_atom_site_fract_y
_atom_site_fract_z
_atom_site_U_iso_or_equiv
_atom_site_adp_type
_atom_site_occupancy
_atom_site_symmetry_multiplicity
_atom_site_calc_flag
_atom_site_refinement_flags
C1 C 0.63923(14) 0.4907(3) 0.95344(5) 0.0228(4) Uani 1 1 d .
H1 H 0.5982 0.4108 0.9366 0.027 Uiso 1 1 calc R
C2 C 0.65136(16) 0.3763(4) 0.99005(6) 0.0317(5) Uani 1 1 d .
H2A H 0.6808 0.2479 0.9852 0.048 Uiso 1 1 calc R
H2B H 0.5892 0.3560 1.0013 0.048 Uiso 1 1 calc R
H2C H 0.6917 0.4526 1.0068 0.048 Uiso 1 1 calc R
C3 C 0.59311(15) 0.6956(4) 0.95870(6) 0.0285(5) Uani 1 1 d .
H3A H 0.5872 0.7614 0.9348 0.043 Uiso 1 1 calc R
H3B H 0.6327 0.7759 0.9750 0.043 Uiso 1 1 calc R
H3C H 0.5301 0.6795 0.9696 0.043 Uiso 1 1 calc R
C4 C 0.75264(13) 0.5318(3) 0.89945(5) 0.0184(4) Uani 1 1 d .
C5 C 0.84786(12) 0.5595(3) 0.88395(5) 0.0180(4) Uani 1 1 d .
C6 C 0.86253(12) 0.5709(3) 0.84557(5) 0.0183(4) Uani 1 1 d .
H6 H 0.9249 0.5888 0.8364 0.022 Uiso 1 1 calc R
C7 C 0.78628(12) 0.5560(3) 0.82064(4) 0.0170(4) Uani 1 1 d .
C8 C 0.69150(13) 0.5315(3) 0.83496(5) 0.0189(4) Uani 1 1 d .
H8 H 0.6395 0.5218 0.8185 0.023 Uiso 1 1 calc R
C9 C 0.67582(12) 0.5222(3) 0.87264(5) 0.0187(4) Uani 1 1 d .
H9 H 0.6127 0.5089 0.8812 0.022 Uiso 1 1 calc R
C10 C 0.77164(12) 0.5554(3) 0.72192(5) 0.0170(4) Uani 1 1 d .
C11 C 0.86772(12) 0.5694(3) 0.70982(5) 0.0190(4) Uani 1 1 d .
H11 H 0.9176 0.5783 0.7273 0.023 Uiso 1 1 calc R
C12 C 0.88826(12) 0.5700(3) 0.67190(5) 0.0190(4) Uani 1 1 d .
H12 H 0.9518 0.5823 0.6637 0.023 Uiso 1 1 calc R
C13 C 0.81343(12) 0.5522(3) 0.64607(5) 0.0180(4) Uani 1 1 d .
C14 C 0.71757(12) 0.5361(3) 0.65685(5) 0.0183(4) Uani 1 1 d .
H14 H 0.6680 0.5226 0.6393 0.022 Uiso 1 1 calc R
C15 C 0.69924(12) 0.5411(3) 0.69496(5) 0.0167(4) Uani 1 1 d .
C16 C 0.63943(14) 0.9904(3) 0.54663(5) 0.0226(4) Uani 1 1 d .
H16 H 0.5986 0.9104 0.5634 0.027 Uiso 1 1 calc R
C17 C 0.65128(16) 0.8760(4) 0.51001(6) 0.0317(5) Uani 1 1 d .
H17A H 0.6809 0.7477 0.5149 0.048 Uiso 1 1 calc R
H17B H 0.6915 0.9524 0.4933 0.048 Uiso 1 1 calc R
H17C H 0.5890 0.8556 0.4987 0.048 Uiso 1 1 calc R
C18 C 0.59304(15) 1.1960(4) 0.54138(6) 0.0283(5) Uani 1 1 d .
H18A H 0.5873 1.2616 0.5653 0.042 Uiso 1 1 calc R
H18B H 0.5300 1.1799 0.5305 0.042 Uiso 1 1 calc R
H18C H 0.6325 1.2765 0.5251 0.042 Uiso 1 1 calc R
C19 C 0.75283(13) 1.0318(3) 0.60044(5) 0.0184(4) Uani 1 1 d .
C20 C 0.84762(12) 1.0591(3) 0.61603(5) 0.0178(4) Uani 1 1 d .
C21 C 0.86274(12) 1.0710(3) 0.65444(5) 0.0186(4) Uani 1 1 d .
H21 H 0.9251 1.0893 0.6636 0.022 Uiso 1 1 calc R
C22 C 0.78631(12) 1.0559(3) 0.67943(5) 0.0171(4) Uani 1 1 d .
C23 C 0.69159(13) 1.0318(3) 0.66500(5) 0.0184(4) Uani 1 1 d .
H23 H 0.6397 1.0224 0.6814 0.022 Uiso 1 1 calc R
C24 C 0.67558(12) 1.0222(3) 0.62743(5) 0.0194(4) Uani 1 1 d .
H24 H 0.6124 1.0090 0.6188 0.023 Uiso 1 1 calc R
C25 C 0.77171(12) 1.0553(3) 0.77800(5) 0.0168(4) Uani 1 1 d .
C26 C 0.86766(13) 1.0696(3) 0.79022(5) 0.0189(4) Uani 1 1 d .
H26 H 0.9174 1.0786 0.7728 0.023 Uiso 1 1 calc R
C27 C 0.88849(12) 1.0703(3) 0.82806(5) 0.0190(4) Uani 1 1 d .
H27 H 0.9521 1.0824 0.8363 0.023 Uiso 1 1 calc R
C28 C 0.81319(13) 1.0525(3) 0.85392(5) 0.0180(4) Uani 1 1 d .
C29 C 0.71777(13) 1.0361(3) 0.84310(5) 0.0183(4) Uani 1 1 d .
H29 H 0.6683 1.0225 0.8606 0.022 Uiso 1 1 calc R
C30 C 0.69934(12) 1.0408(3) 0.80516(5) 0.0171(4) Uani 1 1 d .
N1 N 0.73525(12) 0.5126(3) 0.93614(4) 0.0208(4) Uani 1 1 d .
N2 N 0.93287(10) 0.5773(3) 0.90738(4) 0.0207(3) Uani 1 1 d .
N3 N 0.81138(10) 0.5685(3) 0.78257(4) 0.0181(3) Uani 1 1 d .
N4 N 0.74171(10) 0.5462(3) 0.76018(4) 0.0183(3) Uani 1 1 d .
N5 N 0.83556(11) 0.5489(3) 0.60573(4) 0.0211(3) Uani 1 1 d .
N6 N 0.59736(11) 0.5318(3) 0.70681(4) 0.0194(3) Uani 1 1 d .
N7 N 0.73517(12) 1.0121(3) 0.56392(4) 0.0205(4) Uani 1 1 d .
N8 N 0.93302(11) 1.0775(3) 0.59260(4) 0.0209(3) Uani 1 1 d .
N9 N 0.81142(10) 1.0689(3) 0.71735(4) 0.0184(3) Uani 1 1 d .
N10 N 0.74174(10) 1.0457(3) 0.73995(4) 0.0182(3) Uani 1 1 d .
N11 N 0.83560(11) 1.0491(3) 0.89426(4) 0.0211(3) Uani 1 1 d .
N12 N 0.59736(11) 1.0313(3) 0.79314(4) 0.0198(3) Uani 1 1 d .
O1 O 0.92437(9) 0.5654(3) 0.94189(3) 0.0270(3) Uani 1 1 d .
O2 O 1.01182(9) 0.6053(3) 0.89222(4) 0.0302(4) Uani 1 1 d .
O3 O 0.92054(9) 0.5629(3) 0.59636(3) 0.0325(4) Uani 1 1 d .
O4 O 0.76859(10) 0.5319(3) 0.58371(3) 0.0295(3) Uani 1 1 d .
O5 O 0.56385(11) 0.6760(3) 0.72299(5) 0.0393(4) Uani 1 1 d .
O6 O 0.55208(10) 0.3791(2) 0.69888(4) 0.0291(3) Uani 1 1 d .
O7 O 0.92445(9) 1.0653(3) 0.55814(3) 0.0272(3) Uani 1 1 d .
O8 O 1.01176(9) 1.1052(3) 0.60776(4) 0.0301(4) Uani 1 1 d .
O9 O 0.92055(9) 1.0631(3) 0.90362(3) 0.0328(4) Uani 1 1 d .
O10 O 0.76857(10) 1.0319(3) 0.91628(3) 0.0296(3) Uani 1 1 d .
O11 O 0.55211(10) 0.8792(2) 0.80110(4) 0.0289(3) Uani 1 1 d .
O12 O 0.56380(11) 1.1763(3) 0.77700(5) 0.0396(4) Uani 1 1 d .
H1N H 0.7813(17) 0.523(4) 0.9497(6) 0.016(5) Uiso 1 1 d .
H7N H 0.7797(18) 1.013(4) 0.5496(6) 0.024(6) Uiso 1 1 d .

loop_
_atom_site_aniso_label
_atom_site_aniso_U_11
_atom_site_aniso_U_22
_atom_site_aniso_U_33
_atom_site_aniso_U_23
_atom_site_aniso_U_13
_atom_site_aniso_U_12
C1 0.0188(9) 0.0304(13) 0.0192(9) 0.0016(8) 0.0012(7) -0.0021(8)
C2 0.0281(11) 0.0425(13) 0.0246(10) 0.0076(10) 0.0022(8) -0.0011(10)
C3 0.0207(10) 0.0390(14) 0.0259(10) -0.0010(9) 0.0028(7) 0.0020(10)
C4 0.0202(8) 0.0147(9) 0.0204(8) -0.0010(8) 0.0006(6) 0.0020(8)
C5 0.0170(8) 0.0150(9) 0.0221(8) -0.0022(9) -0.0008(6) 0.0041(9)
C6 0.0170(8) 0.0144(10) 0.0234(8) -0.0014(9) 0.0032(6) 0.0019(9)
C7 0.0215(8) 0.0113(9) 0.0183(8) 0.0000(8) 0.0006(6) 0.0023(9)
C8 0.0192(8) 0.0153(10) 0.0220(8) -0.0006(8) -0.0027(6) 0.0013(9)
C9 0.0160(8) 0.0177(10) 0.0222(9) -0.0003(8) 0.0025(6) 0.0012(8)
C10 0.0198(8) 0.0108(9) 0.0204(8) -0.0002(8) 0.0020(6) -0.0019(9)
C11 0.0187(8) 0.0149(10) 0.0233(8) -0.0003(9) -0.0029(6) -0.0016(9)
C12 0.0176(8) 0.0154(10) 0.0241(8) -0.0003(9) 0.0044(6) -0.0020(9)
C13 0.0239(9) 0.0122(9) 0.0178(8) 0.0008(8) 0.0030(6) -0.0005(9)
C14 0.0195(8) 0.0136(9) 0.0218(8) 0.0001(8) -0.0033(6) 0.0024(9)
C15 0.0151(8) 0.0123(9) 0.0228(8) -0.0012(8) 0.0013(6) -0.0002(9)
C16 0.0193(9) 0.0302(13) 0.0184(9) -0.0021(8) -0.0003(7) -0.0017(8)
C17 0.0282(11) 0.0420(13) 0.0250(10) -0.0087(10) -0.0029(8) -0.0012(10)
C18 0.0206(10) 0.0384(14) 0.0259(10) 0.0018(9) -0.0016(7) 0.0011(10)
C19 0.0204(8) 0.0151(9) 0.0195(8) 0.0007(8) 0.0000(6) 0.0035(9)
C20 0.0167(8) 0.0163(9) 0.0204(8) 0.0019(9) 0.0017(6) 0.0038(9)
C21 0.0172(8) 0.0158(10) 0.0229(8) 0.0014(9) -0.0035(6) 0.0017(9)
C22 0.0198(8) 0.0116(9) 0.0198(8) 0.0010(9) 0.0003(6) 0.0014(9)
C23 0.0196(8) 0.0145(9) 0.0212(9) 0.0005(8) 0.0036(6) 0.0006(9)
C24 0.0152(8) 0.0194(10) 0.0235(9) -0.0001(8) -0.0021(6) 0.0008(8)
C25 0.0206(8) 0.0096(9) 0.0202(8) 0.0015(8) -0.0004(6) -0.0016(9)
C26 0.0190(8) 0.0156(10) 0.0220(8) 0.0008(9) 0.0030(6) -0.0038(9)
C27 0.0169(8) 0.0152(10) 0.0250(9) 0.0003(9) -0.0040(6) -0.0018(9)
C28 0.0232(9) 0.0128(9) 0.0180(8) 0.0004(9) -0.0019(6) -0.0016(9)
C29 0.0198(8) 0.0132(9) 0.0219(8) 0.0009(8) 0.0041(6) 0.0019(9)
C30 0.0150(8) 0.0136(9) 0.0228(8) 0.0001(8) -0.0012(6) -0.0007(9)
N1 0.0180(8) 0.0270(10) 0.0174(7) -0.0011(7) -0.0011(6) 0.0008(7)
N2 0.0170(7) 0.0247(9) 0.0204(7) -0.0025(8) -0.0002(5) 0.0032(8)
N3 0.0201(7) 0.0151(8) 0.0190(7) 0.0000(7) -0.0004(5) 0.0018(7)
N4 0.0220(7) 0.0153(8) 0.0176(7) -0.0012(7) 0.0010(5) -0.0017(8)
N5 0.0254(8) 0.0179(9) 0.0200(7) -0.0011(8) 0.0015(6) -0.0002(8)
N6 0.0179(7) 0.0214(9) 0.0190(7) 0.0014(7) -0.0008(5) 0.0003(8)
N7 0.0180(8) 0.0252(10) 0.0183(7) -0.0009(7) 0.0020(6) 0.0014(7)
N8 0.0177(7) 0.0236(9) 0.0215(8) 0.0028(8) 0.0000(5) 0.0031(8)
N9 0.0193(7) 0.0165(8) 0.0194(7) 0.0014(7) 0.0002(5) 0.0020(7)
N10 0.0209(7) 0.0157(8) 0.0181(7) 0.0003(7) -0.0007(5) -0.0021(8)
N11 0.0258(8) 0.0179(9) 0.0196(7) 0.0012(8) -0.0020(6) -0.0001(8)
N12 0.0173(7) 0.0238(9) 0.0184(7) -0.0021(7) 0.0005(5) -0.0003(8)
O1 0.0211(6) 0.0408(9) 0.0192(6) -0.0015(7) -0.0012(4) 0.0033(8)
O2 0.0159(6) 0.0486(11) 0.0262(7) -0.0028(7) 0.0015(5) -0.0016(7)
O3 0.0255(7) 0.0471(10) 0.0250(6) -0.0007(8) 0.0086(5) -0.0043(8)
O4 0.0312(7) 0.0392(9) 0.0183(6) -0.0007(7) -0.0028(5) -0.0026(8)
O5 0.0224(7) 0.0396(10) 0.0559(10) -0.0238(9) 0.0092(7) -0.0014(8)
O6 0.0200(7) 0.0234(8) 0.0440(9) -0.0001(7) -0.0007(6) -0.0041(7)
O7 0.0220(6) 0.0420(9) 0.0177(6) 0.0028(7) 0.0018(4) 0.0036(8)
O8 0.0159(6) 0.0484(11) 0.0259(7) 0.0031(7) -0.0020(5) -0.0009(7)
O9 0.0252(7) 0.0476(10) 0.0255(6) 0.0006(8) -0.0088(5) -0.0047(8)
O10 0.0307(7) 0.0401(9) 0.0181(6) 0.0010(7) 0.0025(5) -0.0018(8)
O11 0.0195(7) 0.0243(8) 0.0428(9) -0.0003(7) 0.0001(6) -0.0049(7)
O12 0.0228(7) 0.0387(10) 0.0573(10) 0.0239(9) -0.0091(7) -0.0014(8)

loop_
_atom_type_symbol
_atom_type_description
_atom_type_scat_dispersion_real
_atom_type_scat_dispersion_imag
_atom_type_scat_source
C C 0.0181 0.0091 'International Tables Vol C Tables 4.2.6.8 and 6.1.1.4'
H H 0.0000 0.0000 'International Tables Vol C Tables 4.2.6.8 and 6.1.1.4'
N N 0.0311 0.0180 'International Tables Vol C Tables 4.2.6.8 and 6.1.1.4'
O O 0.0492 0.0322 'International Tables Vol C Tables 4.2.6.8 and 6.1.1.4'

loop_
_geom_angle_atom_site_label_1
_geom_angle_atom_site_label_2
_geom_angle_atom_site_label_3
_geom_angle
N1 C1 C3 110.11(17)
N1 C1 C2 108.16(16)
C3 C1 C2 112.83(17)
N1 C1 H1 108.5
C3 C1 H1 108.5
C2 C1 H1 108.5
C1 C2 H2A 109.5
C1 C2 H2B 109.5
H2A C2 H2B 109.5
C1 C2 H2C 109.5
H2A C2 H2C 109.5
H2B C2 H2C 109.5
C1 C3 H3A 109.5
C1 C3 H3B 109.5
H3A C3 H3B 109.5
C1 C3 H3C 109.5
H3A C3 H3C 109.5
H3B C3 H3C 109.5
N1 C4 C9 120.98(16)
N1 C4 C5 123.65(16)
C9 C4 C5 115.36(15)
C6 C5 C4 121.45(16)
C6 C5 N2 116.42(14)
C4 C5 N2 122.13(15)
C7 C6 C5 121.20(15)
C7 C6 H6 119.4
C5 C6 H6 119.4
C6 C7 N3 115.30(15)
C6 C7 C8 118.80(15)
N3 C7 C8 125.89(15)
C9 C8 C7 120.68(16)
C9 C8 H8 119.7
C7 C8 H8 119.7
C8 C9 C4 122.48(16)
C8 C9 H9 118.8
C4 C9 H9 118.8
C15 C10 C11 118.30(15)
C15 C10 N4 116.58(14)
C11 C10 N4 125.07(16)
C12 C11 C10 119.93(16)
C12 C11 H11 120.0
C10 C11 H11 120.0
C11 C12 C13 119.56(15)
C11 C12 H12 120.2
C13 C12 H12 120.2
C14 C13 C12 122.35(15)
C14 C13 N5 118.13(15)
C12 C13 N5 119.52(15)
C15 C14 C13 116.65(16)
C15 C14 H14 121.7
C13 C14 H14 121.7
C14 C15 C10 123.18(15)
C14 C15 N6 117.29(15)
C10 C15 N6 119.53(14)
N7 C16 C18 110.16(17)
N7 C16 C17 108.10(16)
C18 C16 C17 112.92(17)
N7 C16 H16 108.5
C18 C16 H16 108.5
C17 C16 H16 108.5
C16 C17 H17A 109.5
C16 C17 H17B 109.5
H17A C17 H17B 109.5
C16 C17 H17C 109.5
H17A C17 H17C 109.5
H17B C17 H17C 109.5
C16 C18 H18A 109.5
C16 C18 H18B 109.5
H18A C18 H18B 109.5
C16 C18 H18C 109.5
H18A C18 H18C 109.5
H18B C18 H18C 109.5
N7 C19 C20 123.83(16)
N7 C19 C24 120.96(16)
C20 C19 C24 115.19(16)
C21 C20 C19 121.67(15)
C21 C20 N8 116.23(15)
C19 C20 N8 122.10(15)
C20 C21 C22 121.10(16)
C20 C21 H21 119.4
C22 C21 H21 119.4
C21 C22 N9 115.39(15)
C21 C22 C23 118.74(16)
N9 C22 C23 125.87(15)
C24 C23 C22 120.80(16)
C24 C23 H23 119.6
C22 C23 H23 119.6
C23 C24 C19 122.47(16)
C23 C24 H24 118.8
C19 C24 H24 118.8
C30 C25 C26 117.99(16)
C30 C25 N10 116.83(15)
C26 C25 N10 125.12(15)
C27 C26 C25 120.04(15)
C27 C26 H26 120.0
C25 C26 H26 120.0
C26 C27 C28 119.39(16)
C26 C27 H27 120.3
C28 C27 H27 120.3
C29 C28 C27 122.48(16)
C29 C28 N11 118.13(15)
C27 C28 N11 119.39(15)
C30 C29 C28 116.60(16)
C30 C29 H29 121.7
C28 C29 H29 121.7
C29 C30 C25 123.47(16)
C29 C30 N12 117.32(15)
C25 C30 N12 119.22(15)
C4 N1 C1 125.72(16)
C4 N1 H1N 116.0(15)
C1 N1 H1N 118.1(14)
O2 N2 O1 122.07(15)
O2 N2 C5 118.62(14)
O1 N2 C5 119.31(14)
N4 N3 C7 114.52(14)
N3 N4 C10 112.17(14)
O4 N5 O3 124.01(14)
O4 N5 C13 118.14(14)
O3 N5 C13 117.85(15)
O5 N6 O6 124.60(15)
O5 N6 C15 118.13(17)
O6 N6 C15 117.26(16)
C19 N7 C16 125.74(15)
C19 N7 H7N 118.9(17)
C16 N7 H7N 115.3(17)
O8 N8 O7 121.96(14)
O8 N8 C20 118.73(15)
O7 N8 C20 119.31(15)
N10 N9 C22 114.82(14)
N9 N10 C25 112.42(14)
O10 N11 O9 124.17(15)
O10 N11 C28 118.13(15)
O9 N11 C28 117.70(14)
O12 N12 O11 124.75(15)
O12 N12 C30 117.92(17)
O11 N12 C30 117.30(17)

loop_
_geom_bond_atom_site_label_1
_geom_bond_atom_site_label_2
_geom_bond_distance
C1 N1 1.473(2)
C1 C3 1.513(3)
C1 C2 1.518(3)
C1 H1 0.9800
C2 H2A 0.9600
C2 H2B 0.9600
C2 H2C 0.9600
C3 H3A 0.9600
C3 H3B 0.9600
C3 H3C 0.9600
C4 N1 1.337(2)
C4 C9 1.428(3)
C4 C5 1.441(2)
C5 C6 1.385(2)
C5 N2 1.445(2)
C6 C7 1.381(3)
C6 H6 0.9300
C7 N3 1.404(2)
C7 C8 1.417(2)
C8 C9 1.362(3)
C8 H8 0.9300
C9 H9 0.9300
C10 C15 1.389(2)
C10 C11 1.401(2)
C10 N4 1.427(2)
C11 C12 1.382(3)
C11 H11 0.9300
C12 C13 1.388(3)
C12 H12 0.9300
C13 C14 1.385(2)
C13 N5 1.471(2)
C14 C15 1.383(3)
C14 H14 0.9300
C15 N6 1.473(2)
C16 N7 1.466(3)
C16 C18 1.518(3)
C16 C17 1.519(3)
C16 H16 0.9800
C17 H17A 0.9600
C17 H17B 0.9600
C17 H17C 0.9600
C18 H18A 0.9600
C18 H18B 0.9600
C18 H18C 0.9600
C19 N7 1.330(3)
C19 C20 1.434(3)
C19 C24 1.441(2)
C20 C21 1.386(3)
C20 N8 1.454(2)
C21 C22 1.388(2)
C21 H21 0.9300
C22 N9 1.397(2)
C22 C23 1.415(3)
C23 C24 1.358(3)
C23 H23 0.9300
C24 H24 0.9300
C25 C30 1.398(2)
C25 C26 1.399(3)
C25 N10 1.418(2)
C26 C27 1.378(3)
C26 H26 0.9300
C27 C28 1.397(2)
C27 H27 0.9300
C28 C29 1.378(3)
C28 N11 1.470(2)
C29 C30 1.376(3)
C29 H29 0.9300
C30 N12 1.474(2)
N1 H1N 0.80(3)
N2 O2 1.234(2)
N2 O1 1.238(2)
N3 N4 1.258(2)
N5 O4 1.217(2)
N5 O3 1.226(2)
N6 O5 1.210(2)
N6 O6 1.223(2)
N7 H7N 0.80(2)
N8 O8 1.228(2)
N8 O7 1.236(2)
N9 N10 1.267(2)
N11 O10 1.222(2)
N11 O9 1.224(2)
N12 O12 1.213(3)
N12 O11 1.221(2)

loop_
_geom_torsion_atom_site_label_1
_geom_torsion_atom_site_label_2
_geom_torsion_atom_site_label_3
_geom_torsion_atom_site_label_4
_geom_torsion
N1 C4 C5 C6 177.5(2)
C9 C4 C5 C6 -1.4(3)
N1 C4 C5 N2 -2.7(3)
C9 C4 C5 N2 178.4(2)
C4 C5 C6 C7 0.0(3)
N2 C5 C6 C7 -179.90(19)
C5 C6 C7 N3 -179.55(19)
C5 C6 C7 C8 0.9(3)
C6 C7 C8 C9 -0.2(3)
N3 C7 C8 C9 -179.7(2)
C7 C8 C9 C4 -1.3(3)
N1 C4 C9 C8 -176.8(2)
C5 C4 C9 C8 2.1(3)
C15 C10 C11 C12 0.4(3)
N4 C10 C11 C12 177.7(2)
C10 C11 C12 C13 -1.4(3)
C11 C12 C13 C14 0.8(3)
C11 C12 C13 N5 -178.80(19)
C12 C13 C14 C15 0.8(3)
N5 C13 C14 C15 -179.60(19)
C13 C14 C15 C10 -1.8(3)
C13 C14 C15 N6 177.77(17)
C11 C10 C15 C14 1.3(3)
N4 C10 C15 C14 -176.23(19)
C11 C10 C15 N6 -178.34(18)
N4 C10 C15 N6 4.2(3)
N7 C19 C20 C21 -177.4(2)
C24 C19 C20 C21 1.3(3)
N7 C19 C20 N8 3.1(3)
C24 C19 C20 N8 -178.25(19)
C19 C20 C21 C22 0.3(3)
N8 C20 C21 C22 179.81(18)
C20 C21 C22 N9 179.58(19)
C20 C21 C22 C23 -1.1(3)
C21 C22 C23 C24 0.4(3)
N9 C22 C23 C24 179.6(2)
C22 C23 C24 C19 1.2(3)
N7 C19 C24 C23 176.7(2)
C20 C19 C24 C23 -2.0(3)
C30 C25 C26 C27 -0.4(3)
N10 C25 C26 C27 -177.6(2)
C25 C26 C27 C28 1.3(3)
C26 C27 C28 C29 -0.6(3)
C26 C27 C28 N11 178.75(19)
C27 C28 C29 C30 -0.9(3)
N11 C28 C29 C30 179.69(19)
C28 C29 C30 C25 1.9(3)
C28 C29 C30 N12 -177.73(18)
C26 C25 C30 C29 -1.3(3)
N10 C25 C30 C29 176.2(2)
C26 C25 C30 N12 178.31(19)
N10 C25 C30 N12 -4.2(3)
C9 C4 N1 C1 -3.3(3)
C5 C4 N1 C1 177.9(2)
C3 C1 N1 C4 -83.4(2)
C2 C1 N1 C4 152.9(2)
C6 C5 N2 O2 1.5(3)
C4 C5 N2 O2 -178.37(19)
C6 C5 N2 O1 -179.01(18)
C4 C5 N2 O1 1.1(3)
C6 C7 N3 N4 177.17(19)
C8 C7 N3 N4 -3.3(3)
C7 N3 N4 C10 -178.57(17)
C15 C10 N4 N3 -177.34(19)
C11 C10 N4 N3 5.4(3)
C14 C13 N5 O4 -0.1(3)
C12 C13 N5 O4 179.5(2)
C14 C13 N5 O3 -179.9(2)
C12 C13 N5 O3 -0.3(3)
C14 C15 N6 O5 -115.9(2)
C10 C15 N6 O5 63.7(3)
C14 C15 N6 O6 62.8(2)
C10 C15 N6 O6 -117.6(2)
C20 C19 N7 C16 -177.9(2)
C24 C19 N7 C16 3.5(3)
C18 C16 N7 C19 83.0(2)
C17 C16 N7 C19 -153.2(2)
C21 C20 N8 O8 -1.2(3)
C19 C20 N8 O8 178.4(2)
C21 C20 N8 O7 178.99(18)
C19 C20 N8 O7 -1.5(3)
C21 C22 N9 N10 -176.89(19)
C23 C22 N9 N10 3.9(3)
C22 N9 N10 C25 178.51(17)
C30 C25 N10 N9 177.07(18)
C26 C25 N10 N9 -5.7(3)
C29 C28 N11 O10 0.0(3)
C27 C28 N11 O10 -179.46(19)
C29 C28 N11 O9 179.8(2)
C27 C28 N11 O9 0.4(3)
C29 C30 N12 O12 115.6(2)
C25 C30 N12 O12 -64.0(3)
C29 C30 N12 O11 -62.5(3)
C25 C30 N12 O11 117.8(2)
